data_2006091
loop_
_publ_author_name
'Baggio, Sergio'
'Pardo, Maria I.'
'Baggio, Ricardo'
'Garland, Maria Teresa'

_publ_section_title
;
 Sodium
 Bis(2,9-dimethyl-1,10-phenanthroline)-\m-hydroxo-di(thiosulfato)dizinc(II)
 Pentahydrate Methanol Solvate
;
_journal_issue 5
_journal_name_full 'Acta Crystallographica Section C'
_journal_page_first 551
_journal_page_last 554
_journal_paper_doi 10.1107/S0108270196015375
_journal_volume 53
_journal_year 1997
_chemical_formula_iupac '[Na Zn2 (O H) (S2 O3)2 (C14 H12 N2)2 (H2 O)3], 2H2 O, C H4 O'
_chemical_formula_moiety
;
(Zn 2+)2, (S2 O3 2-)2, (Na 1+), (C14 H12 N2)2, (H1 O1 1-),
(C1 H4 O1)0.85, (H2 O)4.35
;
_chemical_formula_sum 'C28.85 H37.1 N4 Na O12.2 S4 Zn2'
_chemical_formula_weight 933.6
_chemical_name_systematic
;
Sodium (\m-hydroxo)-bis(1,10-phenanthroline-N,N')-
bis(thiosulfate-S)-di-Zinc(II), 4.35 hydrate, 0.85 methanol
solvate
;
_space_group_IT_number 2
_symmetry_cell_setting triclinic
_symmetry_space_group_name_Hall '-P 1'
_symmetry_space_group_name_H-M 'P -1'
_audit_creation_method SHELXL
_cell_angle_alpha 90.160(10)
_cell_angle_beta 98.470(10)
_cell_angle_gamma 103.230(10)
_cell_formula_units_Z 2
_cell_length_a 10.358(2)
_cell_length_b 13.627(3)
_cell_length_c 13.872(3)
_cell_measurement_reflns_used 25
_cell_measurement_temperature 293(2)
_cell_measurement_theta_max 12.5
_cell_measurement_theta_min 7.5
_cell_volume 1883.9(7)
_computing_cell_refinement P3/P4-PC
_computing_data_collection 'P3/P4-PC (Siemens, 1991)'
_computing_data_reduction 'XDISK in SHELXTL/PC (Sheldrick, 1991)'
_computing_molecular_graphics 'XP in SHELXTL/PC'
_computing_publication_material
;
CIFTAB in SHELXL93, PARST (Nardelli, 1983) and
CSD (Allen, Kennard & Taylor, 1983)
;
_computing_structure_refinement 'SHELXL93 (Sheldrick, 1993)'
_computing_structure_solution 'SHELXS86 (Sheldrick, 1990)'
_diffrn_ambient_temperature 293(2)
_diffrn_measurement_device 'Siemens R3m'
_diffrn_measurement_method \w/2\q
_diffrn_radiation_monochromator graphite
_diffrn_radiation_source 'fine-focus sealed tube'
_diffrn_radiation_type MoK\a
_diffrn_radiation_wavelength 0.71073
_diffrn_reflns_av_R_equivalents 0.024
_diffrn_reflns_av_sigmaI/netI 0.041
_diffrn_reflns_limit_h_max 11
_diffrn_reflns_limit_h_min -12
_diffrn_reflns_limit_k_max 16
_diffrn_reflns_limit_k_min -16
_diffrn_reflns_limit_l_max 16
_diffrn_reflns_limit_l_min -1
_diffrn_reflns_number 7329
_diffrn_reflns_theta_max 24.8
_diffrn_reflns_theta_min 1.54
_diffrn_standards_decay_% <2
_diffrn_standards_interval_count 98
_diffrn_standards_number 2
_exptl_absorpt_coefficient_mu 1.57
_exptl_absorpt_correction_T_max 0.73
_exptl_absorpt_correction_T_min 0.43
_exptl_absorpt_correction_type '\y scan (XEMP in SHELXTL/PC; Sheldrick, 1991)'
_exptl_crystal_colour 'Pale yellow'
_exptl_crystal_density_diffrn 1.646
_exptl_crystal_density_method 'not measured'
_exptl_crystal_description Platelet
_exptl_crystal_F_000 942
_exptl_crystal_size_max 0.65
_exptl_crystal_size_mid 0.50
_exptl_crystal_size_min 0.20
_refine_diff_density_max 0.45
_refine_diff_density_min -0.43
_refine_ls_extinction_method none
_refine_ls_goodness_of_fit_all 0.96
_refine_ls_goodness_of_fit_obs 0.975
_refine_ls_hydrogen_treatment 'H atoms riding with restrained refinement'
_refine_ls_matrix_type full
_refine_ls_number_parameters 512
_refine_ls_number_reflns 6375
_refine_ls_number_restraints 13
_refine_ls_restrained_S_all 0.964
_refine_ls_restrained_S_obs 0.975
_refine_ls_R_factor_all 0.064
_refine_ls_R_factor_obs .039
_refine_ls_shift/esd_max 0.004
_refine_ls_shift/esd_mean <0.001
_refine_ls_structure_factor_coef Fsqd
_refine_ls_weighting_details 'w = 1/[\s^2^(Fo^2^)+(0.0628P)^2^+1.4P] where P = (Fo^2^+2Fc^2^)/3'
_refine_ls_weighting_scheme calc
_refine_ls_wR_factor_all 0.112
_refine_ls_wR_factor_obs .095
_reflns_number_observed 4699
_reflns_number_total 6407
_reflns_observed_criterion >2sigma(I)
_cod_data_source_file bk1290.cif
_cod_data_source_block sb7
_cod_depositor_comments
;
 Marking attached hydrogen atoms.

 Antanas Vaitkus,
 2017-08-09

The following automatic conversions were performed:
'_symmetry_cell_setting' value 'Triclinic' changed to 'triclinic'
according to '/home/saulius/struct/CIF-dictionaries/cif_core.dic'
dictionary named 'cif_core.dic' version 2.4.1 from
2010-06-29.

'_geom_bond_publ_flag' value 'Y' changed to 'y' according to
'/home/saulius/struct/CIF-dictionaries/cif_core.dic' dictionary named
'cif_core.dic' version 2.4.1 from 2010-06-29 (16
times).

'_geom_bond_publ_flag' value 'N' changed to 'n' according to
'/home/saulius/struct/CIF-dictionaries/cif_core.dic' dictionary named
'cif_core.dic' version 2.4.1 from 2010-06-29 (37 times).

Automatic conversion script
Id: cif_fix_enum 1527 2010-12-29 10:47:43Z saulius 

The following automatic conversions were performed:

'_symmetry_cell_setting' value 'Triclinic' changed to 'triclinic'
according to /home/saulius/struct/CIF-dictionaries/cif_core.dic
dictionary named 'cif_core.dic' version 2.4.1 from
2010-06-29.

'_geom_bond_publ_flag' value 'Y' changed to 'y'
according to /home/saulius/struct/CIF-dictionaries/cif_core.dic
dictionary named 'cif_core.dic' version 2.4.1 from 2010-06-29 (16
times).

'_geom_bond_publ_flag' value 'N' changed to 'n' according to
/home/saulius/struct/CIF-dictionaries/cif_core.dic dictionary named
'cif_core.dic' version 2.4.1 from 2010-06-29 (37
times).

'_geom_angle_publ_flag' value 'Y' changed to 'y' according
to /home/saulius/struct/CIF-dictionaries/cif_core.dic dictionary
named 'cif_core.dic' version 2.4.1 from 2010-06-29 (26
times).

'_geom_angle_publ_flag' value 'N' changed to 'n' according
to /home/saulius/struct/CIF-dictionaries/cif_core.dic dictionary
named 'cif_core.dic' version 2.4.1 from 2010-06-29 (62 times).

Automatic conversion script
Id: cif_fix_values 1715 2011-07-08 13:25:40Z adriana 

The following automatic conversions were performed:

'_refine_ls_weighting_scheme' value 'calc w =
1/[\s^2^(Fo^2^)+(0.0628P)^2^+1.4P] where P = (Fo^2^+2Fc^2^)/3' was
changed to 'calc'. New tag '_refine_ls_weighting_details' was
created. The value of the new tag was set to 'w =
1/[\s^2^(Fo^2^)+(0.0628P)^2^+1.4P] where P = (Fo^2^+2Fc^2^)/3'.

Automatic conversion script
Id: cif_fix_values 3143 2015-03-26 13:38:13Z robertas 
;
_cod_original_formula_sum 'C28.85 H37.10 N4 Na O12.20 S4 Zn2'
_cod_database_code 2006091

loop_
_symmetry_equiv_pos_as_xyz
'x, y, z'
'-x, -y, -z'

loop_
_atom_site_aniso_label
_atom_site_aniso_U_11
_atom_site_aniso_U_22
_atom_site_aniso_U_33
_atom_site_aniso_U_12
_atom_site_aniso_U_13
_atom_site_aniso_U_23
Zn1 .0375(3) .0367(3) .0389(3) .0134(2) .0095(2) .0056(2)
S1 .0670(8) .0535(7) .0548(7) .0330(6) .0300(6) .0174(6)
S2 .0437(6) .0427(6) .0476(6) .0165(5) .0058(5) -.0034(5)
O1 .071(2) .073(2) .072(2) -.001(2) -.011(2) -.008(2)
O2 .082(2) .042(2) .046(2) .023(2) .002(2) .0056(14)
O3 .074(2) .061(2) .121(3) .037(2) .046(2) .010(2)
N1 .049(2) .033(2) .032(2) .011(2) .0098(15) .0091(14)
N2 .037(2) .046(2) .035(2) .013(2) .0096(14) .006(2)
C1 .066(3) .043(3) .036(2) .009(2) .011(2) .003(2)
C2 .115(5) .036(3) .055(3) .011(3) .013(3) .004(2)
C3 .141(6) .043(3) .051(3) .045(4) .022(3) .006(2)
C4 .092(4) .055(3) .037(3) .040(3) .018(2) .010(2)
C5 .117(5) .092(4) .050(3) .081(4) .032(3) .026(3)
C6 .076(4) .128(6) .047(3) .069(4) .019(3) .029(3)
C7 .060(3) .098(4) .030(2) .046(3) .011(2) .018(2)
C8 .033(3) .121(5) .041(3) .015(3) .009(2) .015(3)
C9 .048(3) .090(4) .054(3) .003(3) .010(2) .005(3)
C10 .039(2) .070(3) .038(2) .001(2) .009(2) .004(2)
C11 .044(2) .067(3) .022(2) .024(2) .008(2) .008(2)
C12 .063(3) .047(3) .028(2) .030(2) .015(2) .009(2)
C13 .058(3) .060(3) .066(3) -.010(2) .009(2) -.001(3)
C14 .068(3) .052(3) .086(4) -.007(3) .019(3) -.006(3)
Zn2 .0405(3) .0394(3) .0371(3) .0081(2) .0051(2) .0041(2)
S3 .0702(8) .0559(7) .0377(6) .0257(6) -.0004(5) -.0011(5)
S4 .0671(8) .0318(6) .0480(7) .0125(5) -.0055(5) .0048(5)
O4 .143(4) .036(2) .066(2) .008(2) .022(2) .017(2)
O5 .120(3) .050(2) .048(2) .041(2) .013(2) .008(2)
O6 .070(3) .065(3) .169(5) .032(2) -.035(3) -.027(3)
N3 .039(2) .040(2) .029(2) .008(2) .0069(14) .0044(14)
N4 .045(2) .044(2) .034(2) -.002(2) .006(2) .005(2)
C15 .048(2) .038(2) .034(2) .006(2) .010(2) .003(2)
C16 .073(3) .038(2) .046(3) .011(2) .014(2) .000(2)
C17 .084(4) .059(3) .038(3) .039(3) .013(2) .006(2)
C18 .056(3) .061(3) .029(2) .028(2) .009(2) .003(2)
C19 .059(3) .094(4) .041(3) .045(3) .008(2) .001(3)
C20 .037(3) .112(5) .049(3) .025(3) .003(2) -.001(3)
C21 .039(2) .081(4) .032(2) .005(2) .003(2) .000(2)
C22 .041(3) .106(5) .052(3) -.005(3) -.002(2) .010(3)
C23 .056(3) .067(4) .063(3) -.027(3) .001(3) .006(3)
C24 .057(3) .053(3) .050(3) -.008(2) .008(2) .007(2)
C25 .039(2) .054(3) .027(2) .007(2) .006(2) .002(2)
C26 .035(2) .051(3) .022(2) .009(2) .004(2) .000(2)
C27 .047(3) .044(3) .070(3) -.005(2) .010(2) -.001(2)
C28 .093(4) .042(3) .094(4) -.010(3) -.002(3) .000(3)
Na .0622(11) .0427(10) .0633(12) .0114(8) -.0029(9) -.0007(9)
O .060(2) .050(2) .043(2) .0302(15) .0168(14) .0140(14)
O1W .076(3) .079(3) .100(3) .000(2) -.025(2) .015(2)
O2W .074(2) .070(2) .072(3) .025(2) .001(2) .014(2)
O3W .099(3) .047(2) .088(3) .014(2) .015(2) .010(2)
O4W .110(3) .093(3) .062(2) .055(3) .013(2) -.010(2)
C1X .231(17) .187(15) .197(16) .074(13) -.054(13) -.038(12)
O1X .074(4) .130(6) .085(4) -.003(3) -.014(3) .023(4)
O5W .186(16) .097(11) .105(11) .025(10) .027(11) .008(9)

loop_
_atom_site_label
_atom_site_fract_x
_atom_site_fract_y
_atom_site_fract_z
_atom_site_U_iso_or_equiv
_atom_site_thermal_displace_type
_atom_site_calc_flag
_atom_site_refinement_flags
_atom_site_occupancy
_atom_site_disorder_group
_atom_site_type_symbol
_atom_site_attached_hydrogens
Zn1 .24809(4) .13460(3) .84121(3) .03656(14) Uani d . 1 . Zn 0
S1 .11971(12) .17430(9) .94796(9) .0532(3) Uani d . 1 . S 0
S2 .11513(10) .32052(8) .91523(8) .0438(3) Uani d . 1 . S 0
O1 .2353(4) .3862(3) .9688(3) .0770(11) Uani d . 1 . O 0
O2 .1118(3) .3315(2) .8119(2) .0560(8) Uani d . 1 . O 0
O3 -.0034(4) .3369(3) .9504(3) .0788(11) Uani d . 1 . O 0
N1 .2466(3) -.0193(2) .8383(2) .0373(8) Uani d . 1 . N 0
N2 .4524(3) .1469(3) .8750(2) .0382(8) Uani d . 1 . N 0
C1 .1443(5) -.0991(3) .8215(3) .0486(11) Uani d . 1 . C 0
C2 .1652(7) -.1973(4) .8187(4) .070(2) Uani d . 1 . C 0
H2A .0903 -.2542 .8037 .091 Uiso d R 1 . H 0
C3 .2922(7) -.2109(4) .8356(4) .074(2) Uani d . 1 . C 0
H3A .3072 -.2778 .8345 .096 Uiso d R 1 . H 0
C4 .4026(6) -.1293(4) .8551(3) .0567(13) Uani d . 1 . C 0
C5 .5411(7) -.1358(5) .8752(4) .075(2) Uani d . 1 . C 0
H5A .5622 -.2009 .8762 .097 Uiso d R 1 . H 0
C6 .6409(6) -.0536(6) .8931(4) .075(2) Uani d . 1 . C 0
H6A .7319 -.0605 .9066 .097 Uiso d R 1 . H 0
C7 .6180(5) .0457(4) .8937(3) .0575(14) Uani d . 1 . C 0
C8 .7176(5) .1360(5) .9124(3) .065(2) Uani d . 1 . C 0
H8A .8102 .1332 .9257 .085 Uiso d R 1 . H 0
C9 .6845(5) .2258(5) .9123(4) .0662(14) Uani d . 1 . C 0
H9A .7540 .2865 .9249 .086 Uiso d R 1 . H 0
C10 .5507(4) .2310(4) .8942(3) .0509(11) Uani d . 1 . C 0
C11 .4832(4) .0553(4) .8746(3) .0421(10) Uani d . 1 . C 0
C12 .3759(4) -.0323(3) .8555(3) .0423(10) Uani d . 1 . C 0
C13 .0051(5) -.0820(4) .8042(4) .0652(14) Uani d . 1 . C 0
H13A .0105 -.0109 .8098 .085 Uiso d R 1 . H 0
H13B -.0381 -.1072 .7400 .085 Uiso d R 1 . H 0
H13C -.0458 -.1162 .8518 .085 Uiso d R 1 . H 0
C14 .5120(5) .3297(4) .8957(4) .0711(15) Uani d . 1 . C 0
H14A .4162 .3189 .8814 .092 Uiso d R 1 . H 0
H14B .5428 .3615 .9594 .092 Uiso d R 1 . H 0
H14C .5523 .3724 .8480 .092 Uiso d R 1 . H 0
Zn2 .30668(5) .18452(4) .60064(3) .03922(15) Uani d . 1 . Zn 0
S3 .20962(13) .22117(9) .45180(8) .0537(3) Uani d . 1 . S 0
S4 .12140(12) .33344(8) .49098(8) .0503(3) Uani d . 1 . S 0
O4 .1805(4) .4235(2) .4441(3) .0833(12) Uani d . 1 . O 0
O5 .1463(4) .3460(2) .5952(2) .0692(10) Uani d . 1 . O 0
O6 -.0200(4) .3007(3) .4542(4) .104(2) Uani d . 1 . O 0
N3 .3658(3) .0486(2) .6054(2) .0363(7) Uani d . 1 . N 0
N4 .5142(3) .2398(3) .6325(2) .0430(8) Uani d . 1 . N 0
C15 .2876(4) -.0446(3) .5898(3) .0403(9) Uani d . 1 . C 0
C16 .3453(5) -.1292(3) .5952(3) .0523(11) Uani d . 1 . C 0
H16A .2885 -.1956 .5823 .068 Uiso d R 1 . H 0
C17 .4804(5) -.1159(4) .6183(3) .0565(13) Uani d . 1 . C 0
H17A .5185 -.1740 .6231 .073 Uiso d R 1 . H 0
C18 .5642(4) -.0188(4) .6358(3) .0461(11) Uani d . 1 . C 0
C19 .7071(5) .0026(5) .6594(3) .0603(14) Uani d . 1 . C 0
H19A .7511 -.0524 .6654 .078 Uiso d R 1 . H 0
C20 .7804(5) .0971(5) .6738(3) .0647(15) Uani d . 1 . C 0
H20A .8761 .1091 .6907 .084 Uiso d R 1 . H 0
C21 .7201(4) .1807(4) .6646(3) .0523(12) Uani d . 1 . C 0
C22 .7915(5) .2830(5) .6766(4) .071(2) Uani d . 1 . C 0
H22A .8876 .2982 .6920 .092 Uiso d R 1 . H 0
C23 .7252(5) .3570(4) .6640(4) .070(2) Uani d . 1 . C 0
H23A .7741 .4262 .6710 .090 Uiso d R 1 . H 0
C24 .5852(5) .3355(4) .6412(3) .0567(12) Uani d . 1 . C 0
C25 .5803(4) .1636(3) .6422(3) .0405(10) Uani d . 1 . C 0
C26 .5017(4) .0613(3) .6283(3) .0364(9) Uani d . 1 . C 0
C27 .1399(4) -.0547(3) .5653(4) .0564(12) Uani d . 1 . C 0
H27A .1210 .0110 .5655 .073 Uiso d R 1 . H 0
H27B .1090 -.0867 .5017 .073 Uiso d R 1 . H 0
H27C .0948 -.0948 .6125 .073 Uiso d R 1 . H 0
C28 .5115(6) .4177(4) .6279(4) .082(2) Uani d . 1 . C 0
H28A .4169 .3887 .6131 .107 Uiso d R 1 . H 0
H28B .5297 .4593 .6865 .107 Uiso d R 1 . H 0
H28C .5404 .4580 .5750 .107 Uiso d R 1 . H 0
Na .1774(2) .47746(13) .71169(14) .0574(5) Uani d . 1 . Na 0
O .2183(3) .1824(2) .7123(2) .0471(7) Uani d . 1 . O 0
H .1750(10) .2230(10) .7090(10) .061 Uiso d R 1 . H 0
O1W .3484(4) .5371(4) .8382(3) .0918(14) Uani d D 1 . O 0
H1WB .332(7) .508(6) .888(6) .119 Uiso d D 1 . H 0
H1WA .431(8) .555(6) .845(5) .119 Uiso d D 1 . H 0
O2W .0148(4) .5584(3) .7362(3) .0718(10) Uani d D 1 . O 0
H2WA -.035(6) .540(5) .776(5) .093 Uiso d D 1 . H 0
H2WB -.030(6) .578(5) .690(5) .093 Uiso d D 1 . H 0
O3W .2299(4) .5918(3) .5829(3) .0787(11) Uani d D 1 . O 0
H3WA .165(6) .616(5) .571(5) .102 Uiso d D 1 . H 0
H3WB .221(7) .549(5) .540(5) .102 Uiso d D 1 . H 0
O4W -.1319(5) .4914(4) .8842(3) .0835(12) Uani d D 1 . O 0
H4WA -.144(7) .525(6) .929(5) .108 Uiso d D 1 . H 0
H4WB -.076(7) .461(6) .906(5) .108 Uiso d D 1 . H 0
C1X .6874(14) .6588(11) .7827(9) .210(7) Uani d PD .85(5) . C 0
H1XA .6523 .7119 .7554 .316 Uiso d PR .85 . H 0
H1XB .7757 .6791 .8143 .316 Uiso d PR .85 . H 0
H1XC .6735 .6032 .7387 .316 Uiso d PR .85 . H 0
O1X .6131(6) .6242(5) .8545(5) .103(2) Uani d PD .85(5) . O 0
H1X .654(9) .580(7) .870(7) .134 Uiso d P .85 . H 0
O5W .4690(15) .3386(12) .3388(10) .130(5) Uani d P .35(7) . O 2

loop_
_atom_type_symbol
_atom_type_description
_atom_type_scat_dispersion_real
_atom_type_scat_dispersion_imag
_atom_type_scat_source
C C 0.0033 0.0016 'International Tables Vol C Tables 4.2.6.8 and 6.1.1.4'
H H 0.0000 0.0000 'International Tables Vol C Tables 4.2.6.8 and 6.1.1.4'
N N 0.0061 0.0033 'International Tables Vol C Tables 4.2.6.8 and 6.1.1.4'
O O 0.0106 0.0060 'International Tables Vol C Tables 4.2.6.8 and 6.1.1.4'
S S 0.1246 0.1234 'International Tables Vol C Tables 4.2.6.8 and 6.1.1.4'
Zn Zn 0.2839 1.4301 'International Tables Vol C Tables 4.2.6.8 and 6.1.1.4'
Na Na 0.0362 0.0249 'International Tables Vol C Tables 4.2.6.8 and 6.1.1.4'

loop_
_geom_angle_atom_site_label_1
_geom_angle_atom_site_label_2
_geom_angle_atom_site_label_3
_geom_angle
_geom_angle_publ_flag
O Zn1 N2 106.24(12) y
O Zn1 N1 111.27(12) y
N2 Zn1 N1 81.65(13) y
O Zn1 S1 116.44(9) y
N2 Zn1 S1 123.81(10) y
N1 Zn1 S1 112.30(9) y
S2 S1 Zn1 102.31(6) no
O2 S2 O3 113.7(2) y
O2 S2 O1 110.7(2) y
O3 S2 O1 110.4(2) y
O2 S2 S1 109.02(13) y
O3 S2 S1 104.9(2) y
O1 S2 S1 107.8(2) y
S2 O2 Na 132.9(2) n
C1 N1 C12 119.8(4) n
C1 N1 Zn1 130.0(3) n
C12 N1 Zn1 110.2(3) n
C10 N2 C11 119.9(4) n
C10 N2 Zn1 128.4(3) n
C11 N2 Zn1 111.7(3) n
N1 C1 C2 121.2(5) n
N1 C1 C13 118.3(4) n
C2 C1 C13 120.5(5) n
C3 C2 C1 119.4(5) n
C2 C3 C4 121.3(5) n
C3 C4 C12 116.9(5) n
C3 C4 C5 125.6(5) n
C12 C4 C5 117.6(5) n
C6 C5 C4 121.6(5) n
C5 C6 C7 122.5(5) n
C8 C7 C11 116.5(5) n
C8 C7 C6 125.8(5) n
C11 C7 C6 117.6(5) n
C9 C8 C7 120.9(4) n
C8 C9 C10 120.4(5) n
N2 C10 C9 120.8(5) n
N2 C10 C14 118.1(4) n
C9 C10 C14 121.1(5) n
N2 C11 C7 121.5(4) n
N2 C11 C12 118.3(3) n
C7 C11 C12 120.3(4) n
N1 C12 C4 121.4(4) n
N1 C12 C11 118.1(4) n
C4 C12 C11 120.5(4) n
O Zn2 N3 103.30(12) y
O Zn2 N4 113.15(13) y
N3 Zn2 N4 80.75(13) y
O Zn2 S3 121.23(9) y
N3 Zn2 S3 114.93(9) y
N4 Zn2 S3 115.60(10) y
S4 S3 Zn2 100.19(6) y
O5 S4 O4 112.1(2) y
O5 S4 O6 112.0(3) y
O4 S4 O6 110.6(3) y
O5 S4 S3 108.24(14) y
O4 S4 S3 107.0(2) y
O6 S4 S3 106.6(2) y
S4 O5 Na 137.3(2) n
C15 N3 C26 119.6(3) n
C15 N3 Zn2 127.8(3) n
C26 N3 Zn2 112.7(3) n
C24 N4 C25 119.2(4) n
C24 N4 Zn2 129.0(3) n
C25 N4 Zn2 111.8(3) n
N3 C15 C16 120.2(4) n
N3 C15 C27 117.7(4) n
C16 C15 C27 122.1(4) n
C17 C16 C15 119.8(4) n
C16 C17 C18 120.9(4) n
C26 C18 C17 116.6(4) n
C26 C18 C19 118.6(4) n
C17 C18 C19 124.8(4) n
C20 C19 C18 121.4(5) n
C19 C20 C21 121.5(4) n
C25 C21 C22 116.2(5) n
C25 C21 C20 119.2(5) n
C22 C21 C20 124.6(5) n
C23 C22 C21 120.0(5) n
C22 C23 C24 121.3(5) n
N4 C24 C23 120.2(5) n
N4 C24 C28 118.4(4) n
C23 C24 C28 121.3(5) n
N4 C25 C21 122.9(4) n
N4 C25 C26 118.0(3) n
C21 C25 C26 119.0(4) n
N3 C26 C18 122.9(4) n
N3 C26 C25 116.8(4) n
C18 C26 C25 120.3(4) n
O2W Na O1W 104.2(2) no
O2W Na O5 123.8(2) no
O1W Na O5 131.3(2) no
O2W Na O3W 88.0(2) no
O1W Na O3W 103.7(2) no
O5 Na O3W 86.94(14) no
O2W Na O2 98.17(14) no
O1W Na O2 86.25(15) no
O5 Na O2 79.85(12) no
O3W Na O2 166.72(15) no
Zn2 O Zn1 134.25(15) y

loop_
_geom_bond_atom_site_label_1
_geom_bond_atom_site_label_2
_geom_bond_site_symmetry_2
_geom_bond_distance
_geom_bond_publ_flag
Zn1 O . 1.912(3) y
Zn1 N2 . 2.067(3) y
Zn1 N1 . 2.094(3) y
Zn1 S1 . 2.2713(12) y
S1 S2 . 2.054(2) y
S2 O2 . 1.437(3) y
S2 O3 . 1.448(3) y
S2 O1 . 1.455(4) y
O2 Na . 2.455(3) no
N1 C1 . 1.325(5) n
N1 C12 . 1.378(5) n
N2 C10 . 1.344(5) n
N2 C11 . 1.358(5) n
C1 C2 . 1.406(7) n
C1 C13 . 1.497(7) n
C2 C3 . 1.357(8) n
C3 C4 . 1.394(8) n
C4 C12 . 1.411(6) n
C4 C5 . 1.444(8) n
C5 C6 . 1.334(8) n
C6 C7 . 1.426(8) n
C7 C8 . 1.408(7) n
C7 C11 . 1.418(6) n
C8 C9 . 1.344(8) n
C9 C10 . 1.389(7) n
C10 C14 . 1.489(7) n
C11 C12 . 1.427(6) n
Zn2 O . 1.908(3) y
Zn2 N3 . 2.077(3) y
Zn2 N4 . 2.088(3) y
Zn2 S3 . 2.2688(13) y
S3 S4 . 2.062(2) y
S4 O5 . 1.434(3) y
S4 O4 . 1.443(3) y
S4 O6 . 1.443(4) y
O5 Na . 2.343(4) no
N3 C15 . 1.339(5) n
N3 C26 . 1.368(5) n
N4 C24 . 1.338(6) n
N4 C25 . 1.366(5) n
C15 C16 . 1.413(6) n
C15 C27 . 1.491(6) n
C16 C17 . 1.359(7) n
C17 C18 . 1.406(7) n
C18 C26 . 1.387(6) n
C18 C19 . 1.429(6) n
C19 C20 . 1.335(7) n
C20 C21 . 1.417(7) n
C21 C25 . 1.400(6) n
C21 C22 . 1.418(7) n
C22 C23 . 1.342(8) n
C23 C24 . 1.399(7) n
C24 C28 . 1.491(7) n
C25 C26 . 1.441(6) n
Na O2W . 2.278(4) no
Na O1W . 2.301(4) no
Na O3W . 2.414(5) no
C1X O1X . 1.366(9) n
